data_7202254
loop_
_publ_author_name
'Liu, Guang-Xiang'
'Xu, Heng'
'Ren, Xiao-Ming'
'Sun, Wei-Yin'

_publ_section_title
;
 A series of novel ion-pair complexes based on TCNQ: syntheses, crystal
 structures and properties
;
_journal_issue 11
_journal_name_full CrystEngComm
_journal_page_first 1574
_journal_paper_doi 10.1039/b808390h
_journal_volume 10
_journal_year 2008
_chemical_formula_moiety 'C12 H11 Cl N, 1.5(C12 H4 N4)'
_chemical_formula_sum 'C30 H17 Cl N7'
_chemical_formula_weight 510.96
_chemical_name_systematic
;
?
;
_space_group_IT_number 2
_symmetry_cell_setting triclinic
_symmetry_space_group_name_Hall '-P 1'
_symmetry_space_group_name_H-M 'P -1'
_atom_sites_solution_hydrogens geom
_atom_sites_solution_primary direct
_atom_sites_solution_secondary difmap
_audit_creation_method SHELXL-97
_cell_angle_alpha 82.236(4)
_cell_angle_beta 88.974(4)
_cell_angle_gamma 86.329(4)
_cell_formula_units_Z 2
_cell_length_a 7.666(2)
_cell_length_b 11.987(3)
_cell_length_c 13.808(4)
_cell_measurement_reflns_used 2129
_cell_measurement_temperature 298(2)
_cell_measurement_theta_max 26.94
_cell_measurement_theta_min 2.42
_cell_volume 1254.6(6)
_computing_cell_refinement 'SAINT-PLUS, Ver. 6.0, 1997'
_computing_data_collection 'SMART, 1998.'
_computing_data_reduction 'SAINT-PLUS, Ver. 6.0, 1997'
_computing_molecular_graphics 'XP, Ver. 6.10, Bruker AXS Inc., 2000.'
_computing_publication_material 'SHELXTL-Bruker AXS Inc., 1998.'
_computing_structure_refinement 'SHELXL-97 (Sheldrick, 1997)'
_computing_structure_solution 'SHELXS-97 (Sheldrick, 1990)'
_diffrn_ambient_temperature 293(2)
_diffrn_measured_fraction_theta_full 0.979
_diffrn_measured_fraction_theta_max 0.979
_diffrn_measurement_device_type 'Bruker Smart Aepex CCD area detector'
_diffrn_measurement_method 'phi and omega scans'
_diffrn_radiation_monochromator graphite
_diffrn_radiation_source 'sealed tube'
_diffrn_radiation_type MoK\a
_diffrn_radiation_wavelength 0.71073
_diffrn_reflns_av_R_equivalents 0.0338
_diffrn_reflns_av_sigmaI/netI 0.0560
_diffrn_reflns_limit_h_max 8
_diffrn_reflns_limit_h_min -9
_diffrn_reflns_limit_k_max 14
_diffrn_reflns_limit_k_min -12
_diffrn_reflns_limit_l_max 16
_diffrn_reflns_limit_l_min -16
_diffrn_reflns_number 6207
_diffrn_reflns_theta_full 25.00
_diffrn_reflns_theta_max 25.00
_diffrn_reflns_theta_min 1.49
_exptl_absorpt_coefficient_mu 0.187
_exptl_absorpt_correction_T_max 0.9779
_exptl_absorpt_correction_T_min 0.9531
_exptl_absorpt_correction_type multi-scan
_exptl_absorpt_process_details 'SADABS(Bruker, 2000)'
_exptl_crystal_colour 'dark green'
_exptl_crystal_density_diffrn 1.353
_exptl_crystal_density_method 'not measured'
_exptl_crystal_description block
_exptl_crystal_F_000 526
_exptl_crystal_size_max 0.26
_exptl_crystal_size_mid 0.16
_exptl_crystal_size_min 0.12
_refine_diff_density_max 1.012
_refine_diff_density_min -0.280
_refine_diff_density_rms 0.075
_refine_ls_extinction_method none
_refine_ls_goodness_of_fit_ref 1.002
_refine_ls_hydrogen_treatment constr
_refine_ls_matrix_type full
_refine_ls_number_parameters 343
_refine_ls_number_reflns 4333
_refine_ls_number_restraints 0
_refine_ls_restrained_S_all 1.002
_refine_ls_R_factor_all 0.0846
_refine_ls_R_factor_gt 0.0671
_refine_ls_shift/su_max 0.001
_refine_ls_shift/su_mean 0.000
_refine_ls_structure_factor_coef Fsqd
_refine_ls_weighting_details 'calc w=1/[\s^2^(Fo^2^)+(0.1281P)^2^+0.0000P] where P=(Fo^2^+2Fc^2^)/3'
_refine_ls_weighting_scheme calc
_refine_ls_wR_factor_gt 0.1744
_refine_ls_wR_factor_ref 0.1942
_reflns_number_gt 3135
_reflns_number_total 4333
_reflns_threshold_expression >2sigma(I)
_cod_data_source_file b808390h.txt
_cod_data_source_block TQ1
_cod_depositor_comments
;
The following automatic conversions were performed:
'_symmetry_cell_setting' value 'Triclinic' changed to 'triclinic'
according to '/home/saulius/struct/CIF-dictionaries/cif_core.dic'
dictionary named 'cif_core.dic' version 2.4.1 from 2010-06-29.

Automatic conversion script
Id: cif_fix_enum 1527 2010-12-29 10:47:43Z saulius 
;
_cod_database_code 7202254

loop_
_symmetry_equiv_pos_as_xyz
'x, y, z'
'-x, -y, -z'

loop_
_atom_site_label
_atom_site_type_symbol
_atom_site_fract_x
_atom_site_fract_y
_atom_site_fract_z
_atom_site_U_iso_or_equiv
_atom_site_adp_type
_atom_site_occupancy
_atom_site_symmetry_multiplicity
_atom_site_calc_flag
_atom_site_refinement_flags
_atom_site_disorder_assembly
_atom_site_disorder_group
C1 C 1.0881(4) 0.65882(19) -0.01261(18) 0.0441(6) Uani 1 1 d . . .
C2 C 1.1676(4) 0.6314(2) -0.0979(2) 0.0505(7) Uani 1 1 d . . .
H2 H 1.2880 0.6339 -0.1062 0.061 Uiso 1 1 calc R . .
C3 C 1.0679(4) 0.6006(2) -0.1697(2) 0.0567(8) Uani 1 1 d . . .
H3 H 1.1204 0.5825 -0.2273 0.068 Uiso 1 1 calc R . .
C4 C 0.8904(4) 0.5962(2) -0.15713(19) 0.0549(7) Uani 1 1 d . . .
H4 H 0.8241 0.5742 -0.2062 0.066 Uiso 1 1 calc R . .
C5 C 0.8091(4) 0.6237(2) -0.0738(2) 0.0507(7) Uani 1 1 d . . .
H5 H 0.6886 0.6204 -0.0666 0.061 Uiso 1 1 calc R . .
C6 C 0.9084(3) 0.65727(19) 0.00164(17) 0.0413(6) Uani 1 1 d . . .
C7 C 0.8194(4) 0.6905(2) 0.09214(19) 0.0528(7) Uani 1 1 d . . .
H7A H 0.7007 0.6664 0.0956 0.063 Uiso 1 1 calc R . .
H7B H 0.8810 0.6531 0.1495 0.063 Uiso 1 1 calc R . .
C8 C 0.7443(3) 0.8844(2) 0.01519(19) 0.0532(7) Uani 1 1 d . . .
H8 H 0.6982 0.8539 -0.0365 0.064 Uiso 1 1 calc R . .
C9 C 0.7390(4) 0.9984(2) 0.0134(2) 0.0592(8) Uani 1 1 d . . .
H9 H 0.6913 1.0460 -0.0396 0.071 Uiso 1 1 calc R . .
C10 C 0.8050(4) 1.0425(2) 0.0913(2) 0.0570(8) Uani 1 1 d . . .
H10 H 0.8028 1.1202 0.0909 0.068 Uiso 1 1 calc R . .
C11 C 0.8735(4) 0.9722(2) 0.1687(2) 0.0567(7) Uani 1 1 d . . .
H11 H 0.9168 1.0012 0.2220 0.068 Uiso 1 1 calc R . .
C12 C 0.8780(4) 0.8581(2) 0.16706(18) 0.0526(7) Uani 1 1 d . . .
H12 H 0.9250 0.8096 0.2197 0.063 Uiso 1 1 calc R . .
C13 C 0.4291(3) 0.1910(2) 0.25867(19) 0.0456(6) Uani 1 1 d . . .
C14 C 0.1624(3) 0.1876(2) 0.35037(17) 0.0456(6) Uani 1 1 d . . .
C15 C 0.3395(3) 0.2148(2) 0.34531(16) 0.0395(6) Uani 1 1 d . . .
C16 C 0.4199(3) 0.26609(19) 0.41654(16) 0.0362(5) Uani 1 1 d . . .
C17 C 0.5993(3) 0.29058(19) 0.41000(16) 0.0368(6) Uani 1 1 d . . .
H17 H 0.6656 0.2725 0.3566 0.044 Uiso 1 1 calc R . .
C18 C 0.6757(3) 0.3398(2) 0.47997(16) 0.0376(6) Uani 1 1 d . . .
H18 H 0.7933 0.3546 0.4737 0.045 Uiso 1 1 calc R . .
C19 C 0.5791(3) 0.36923(19) 0.56258(16) 0.0365(5) Uani 1 1 d . . .
C20 C 0.3987(3) 0.3460(2) 0.56869(17) 0.0407(6) Uani 1 1 d . . .
H20 H 0.3323 0.3659 0.6214 0.049 Uiso 1 1 calc R . .
C21 C 0.3211(3) 0.2955(2) 0.49956(17) 0.0399(6) Uani 1 1 d . . .
H21 H 0.2038 0.2802 0.5062 0.048 Uiso 1 1 calc R . .
C22 C 0.6553(3) 0.4209(2) 0.63521(17) 0.0413(6) Uani 1 1 d . . .
C23 C 0.8374(4) 0.4399(3) 0.6347(2) 0.0577(8) Uani 1 1 d . . .
C24 C 0.5559(3) 0.4560(2) 0.71500(18) 0.0454(6) Uani 1 1 d . . .
C25 C 0.8509(3) 0.1333(2) 0.62442(16) 0.0396(6) Uani 1 1 d . . .
C26 C 0.5938(3) 0.1351(2) 0.72517(17) 0.0399(6) Uani 1 1 d . . .
C27 C 0.6731(3) 0.10744(18) 0.63770(15) 0.0329(5) Uani 1 1 d . . .
C28 C 0.5875(3) 0.05275(17) 0.56941(15) 0.0303(5) Uani 1 1 d . . .
C29 C 0.6746(3) 0.02323(18) 0.48440(15) 0.0316(5) Uani 1 1 d . . .
H29 H 0.7911 0.0391 0.4739 0.038 Uiso 1 1 calc R . .
C30 C 0.4081(3) 0.02780(18) 0.58232(16) 0.0319(5) Uani 1 1 d . . .
H30 H 0.3471 0.0468 0.6372 0.038 Uiso 1 1 calc R . .
Cl1 Cl 1.21862(10) 0.69733(6) 0.07759(5) 0.0646(3) Uani 1 1 d . . .
N1 N 0.8160(3) 0.81544(17) 0.09136(14) 0.0435(5) Uani 1 1 d . . .
N2 N 0.4940(3) 0.1729(2) 0.18676(18) 0.0655(7) Uani 1 1 d . . .
N3 N 0.0194(3) 0.1643(2) 0.35071(19) 0.0700(7) Uani 1 1 d . . .
N4 N 0.9814(4) 0.4542(3) 0.6384(2) 0.0990(12) Uani 1 1 d . . .
N5 N 0.4796(3) 0.4858(2) 0.77945(18) 0.0628(7) Uani 1 1 d . . .
N6 N 0.9944(3) 0.1551(2) 0.61541(16) 0.0581(6) Uani 1 1 d . . .
N7 N 0.5321(3) 0.1592(2) 0.79679(15) 0.0587(7) Uani 1 1 d . . .

loop_
_atom_site_aniso_label
_atom_site_aniso_U_11
_atom_site_aniso_U_22
_atom_site_aniso_U_33
_atom_site_aniso_U_23
_atom_site_aniso_U_13
_atom_site_aniso_U_12
C1 0.0546(17) 0.0321(12) 0.0456(14) -0.0041(10) -0.0099(12) -0.0016(11)
C2 0.0542(18) 0.0390(14) 0.0577(16) -0.0061(12) 0.0000(13) 0.0001(12)
C3 0.078(2) 0.0428(15) 0.0485(16) -0.0073(12) 0.0010(15) 0.0029(14)
C4 0.074(2) 0.0451(15) 0.0465(15) -0.0099(12) -0.0147(14) -0.0004(14)
C5 0.0546(17) 0.0410(14) 0.0578(16) -0.0097(12) -0.0068(13) -0.0059(12)
C6 0.0475(16) 0.0317(12) 0.0444(14) -0.0032(10) -0.0021(11) -0.0031(11)
C7 0.0687(19) 0.0426(14) 0.0467(15) -0.0019(11) 0.0027(13) -0.0110(13)
C8 0.0530(17) 0.0621(18) 0.0436(14) -0.0078(12) -0.0023(12) 0.0051(13)
C9 0.0600(19) 0.0584(18) 0.0543(17) 0.0008(13) 0.0042(14) 0.0139(14)
C10 0.0608(19) 0.0447(15) 0.0651(18) -0.0105(13) 0.0197(15) 0.0005(13)
C11 0.0606(19) 0.0563(17) 0.0557(17) -0.0165(13) 0.0043(14) -0.0062(14)
C12 0.0582(18) 0.0573(17) 0.0419(14) -0.0082(12) -0.0020(12) 0.0018(13)
C13 0.0393(15) 0.0557(16) 0.0420(14) -0.0073(12) -0.0087(11) -0.0004(12)
C14 0.0379(16) 0.0569(16) 0.0400(13) 0.0017(11) -0.0075(11) -0.0033(12)
C15 0.0358(14) 0.0454(14) 0.0351(12) 0.0016(10) -0.0023(10) 0.0009(10)
C16 0.0306(13) 0.0391(13) 0.0365(12) 0.0032(10) -0.0027(10) -0.0008(10)
C17 0.0302(13) 0.0440(13) 0.0349(12) -0.0012(10) 0.0054(10) -0.0029(10)
C18 0.0263(12) 0.0469(14) 0.0388(12) -0.0022(10) 0.0020(10) -0.0048(10)
C19 0.0328(13) 0.0365(12) 0.0384(12) 0.0001(10) 0.0024(10) -0.0010(10)
C20 0.0372(14) 0.0445(14) 0.0396(13) -0.0044(10) 0.0046(10) 0.0005(11)
C21 0.0291(13) 0.0475(14) 0.0412(13) 0.0002(10) 0.0030(10) -0.0024(10)
C22 0.0384(14) 0.0450(14) 0.0410(13) -0.0086(10) -0.0038(10) -0.0004(11)
C23 0.0409(18) 0.079(2) 0.0617(18) -0.0385(15) 0.0005(13) -0.0050(14)
C24 0.0439(16) 0.0464(15) 0.0466(15) -0.0082(12) -0.0032(12) -0.0033(12)
C25 0.0426(16) 0.0456(14) 0.0314(12) -0.0073(10) -0.0078(10) -0.0028(11)
C26 0.0393(14) 0.0468(14) 0.0349(13) -0.0069(11) -0.0063(10) -0.0088(11)
C27 0.0296(13) 0.0379(12) 0.0317(11) -0.0042(9) -0.0023(9) -0.0058(10)
C28 0.0274(12) 0.0328(12) 0.0299(11) -0.0012(9) -0.0007(9) -0.0030(9)
C29 0.0231(12) 0.0375(12) 0.0342(12) -0.0046(9) 0.0007(9) -0.0035(9)
C30 0.0261(12) 0.0378(12) 0.0319(11) -0.0056(9) 0.0027(9) -0.0027(9)
Cl1 0.0669(6) 0.0628(5) 0.0662(5) -0.0121(4) -0.0240(4) -0.0058(4)
N1 0.0468(13) 0.0457(12) 0.0381(11) -0.0081(9) 0.0028(9) 0.0007(9)
N2 0.0575(16) 0.0907(19) 0.0500(15) -0.0196(13) 0.0016(12) 0.0033(13)
N3 0.0474(16) 0.092(2) 0.0691(17) 0.0010(14) -0.0085(13) -0.0144(14)
N4 0.0445(18) 0.158(3) 0.114(3) -0.087(2) 0.0023(16) -0.0155(18)
N5 0.0599(16) 0.0727(17) 0.0576(15) -0.0196(12) 0.0068(12) 0.0018(12)
N6 0.0345(14) 0.0891(18) 0.0536(14) -0.0130(12) -0.0044(10) -0.0177(12)
N7 0.0616(16) 0.0800(17) 0.0388(13) -0.0205(11) 0.0057(11) -0.0144(13)

loop_
_atom_type_symbol
_atom_type_description
_atom_type_scat_dispersion_real
_atom_type_scat_dispersion_imag
_atom_type_scat_source
C C 0.0033 0.0016 'International Tables Vol C Tables 4.2.6.8 and 6.1.1.4'
H H 0.0000 0.0000 'International Tables Vol C Tables 4.2.6.8 and 6.1.1.4'
Cl Cl 0.1484 0.1585 'International Tables Vol C Tables 4.2.6.8 and 6.1.1.4'
N N 0.0061 0.0033 'International Tables Vol C Tables 4.2.6.8 and 6.1.1.4'

loop_
_geom_angle_atom_site_label_1
_geom_angle_atom_site_label_2
_geom_angle_atom_site_label_3
_geom_angle
_geom_angle_site_symmetry_1
_geom_angle_site_symmetry_3
_geom_angle_publ_flag
C2 C1 C6 121.7(2) . . ?
C2 C1 Cl1 118.5(2) . . ?
C6 C1 Cl1 119.8(2) . . ?
C3 C2 C1 119.6(3) . . ?
C3 C2 H2 120.2 . . ?
C1 C2 H2 120.2 . . ?
C2 C3 C4 120.1(3) . . ?
C2 C3 H3 119.9 . . ?
C4 C3 H3 119.9 . . ?
C5 C4 C3 121.3(3) . . ?
C5 C4 H4 119.4 . . ?
C3 C4 H4 119.4 . . ?
C4 C5 C6 120.0(3) . . ?
C4 C5 H5 120.0 . . ?
C6 C5 H5 120.0 . . ?
C1 C6 C5 117.3(2) . . ?
C1 C6 C7 122.4(2) . . ?
C5 C6 C7 120.2(2) . . ?
N1 C7 C6 110.51(19) . . ?
N1 C7 H7A 109.5 . . ?
C6 C7 H7A 109.5 . . ?
N1 C7 H7B 109.5 . . ?
C6 C7 H7B 109.5 . . ?
H7A C7 H7B 108.1 . . ?
N1 C8 C9 120.5(3) . . ?
N1 C8 H8 119.8 . . ?
C9 C8 H8 119.8 . . ?
C8 C9 C10 119.1(3) . . ?
C8 C9 H9 120.4 . . ?
C10 C9 H9 120.4 . . ?
C11 C10 C9 119.9(3) . . ?
C11 C10 H10 120.0 . . ?
C9 C10 H10 120.0 . . ?
C10 C11 C12 119.1(3) . . ?
C10 C11 H11 120.5 . . ?
C12 C11 H11 120.5 . . ?
N1 C12 C11 121.1(2) . . ?
N1 C12 H12 119.5 . . ?
C11 C12 H12 119.5 . . ?
N2 C13 C15 176.8(3) . . ?
N3 C14 C15 177.2(3) . . ?
C16 C15 C14 123.6(2) . . ?
C16 C15 C13 121.9(2) . . ?
C14 C15 C13 114.5(2) . . ?
C15 C16 C17 122.2(2) . . ?
C15 C16 C21 120.0(2) . . ?
C17 C16 C21 117.9(2) . . ?
C18 C17 C16 121.5(2) . . ?
C18 C17 H17 119.3 . . ?
C16 C17 H17 119.3 . . ?
C17 C18 C19 121.1(2) . . ?
C17 C18 H18 119.4 . . ?
C19 C18 H18 119.4 . . ?
C22 C19 C18 122.0(2) . . ?
C22 C19 C20 120.5(2) . . ?
C18 C19 C20 117.5(2) . . ?
C21 C20 C19 121.9(2) . . ?
C21 C20 H20 119.0 . . ?
C19 C20 H20 119.0 . . ?
C20 C21 C16 120.1(2) . . ?
C20 C21 H21 120.0 . . ?
C16 C21 H21 120.0 . . ?
C19 C22 C24 121.9(2) . . ?
C19 C22 C23 122.3(2) . . ?
C24 C22 C23 115.9(2) . . ?
N4 C23 C22 177.2(3) . . ?
N5 C24 C22 178.3(3) . . ?
N6 C25 C27 178.6(2) . . ?
N7 C26 C27 178.4(2) . . ?
C28 C27 C26 123.5(2) . . ?
C28 C27 C25 121.19(19) . . ?
C26 C27 C25 115.27(19) . . ?
C27 C28 C29 121.36(19) . . ?
C27 C28 C30 121.1(2) . . ?
C29 C28 C30 117.47(19) . . ?
C30 C29 C28 121.5(2) 2_656 . ?
C30 C29 H29 119.2 2_656 . ?
C28 C29 H29 119.2 . . ?
C29 C30 C28 121.0(2) 2_656 . ?
C29 C30 H30 119.5 2_656 . ?
C28 C30 H30 119.5 . . ?
C12 N1 C8 120.3(2) . . ?
C12 N1 C7 120.1(2) . . ?
C8 N1 C7 119.6(2) . . ?

loop_
_geom_bond_atom_site_label_1
_geom_bond_atom_site_label_2
_geom_bond_distance
_geom_bond_site_symmetry_2
_geom_bond_publ_flag
C1 C2 1.386(4) . ?
C1 C6 1.389(4) . ?
C1 Cl1 1.739(3) . ?
C2 C3 1.366(4) . ?
C2 H2 0.9300 . ?
C3 C4 1.372(4) . ?
C3 H3 0.9300 . ?
C4 C5 1.368(4) . ?
C4 H4 0.9300 . ?
C5 C6 1.417(4) . ?
C5 H5 0.9300 . ?
C6 C7 1.502(3) . ?
C7 N1 1.495(3) . ?
C7 H7A 0.9700 . ?
C7 H7B 0.9700 . ?
C8 N1 1.349(3) . ?
C8 C9 1.362(4) . ?
C8 H8 0.9300 . ?
C9 C10 1.378(4) . ?
C9 H9 0.9300 . ?
C10 C11 1.359(4) . ?
C10 H10 0.9300 . ?
C11 C12 1.369(4) . ?
C11 H11 0.9300 . ?
C12 N1 1.331(3) . ?
C12 H12 0.9300 . ?
C13 N2 1.143(3) . ?
C13 C15 1.422(3) . ?
C14 N3 1.148(3) . ?
C14 C15 1.415(3) . ?
C15 C16 1.400(3) . ?
C16 C17 1.423(3) . ?
C16 C21 1.434(3) . ?
C17 C18 1.358(3) . ?
C17 H17 0.9300 . ?
C18 C19 1.421(3) . ?
C18 H18 0.9300 . ?
C19 C22 1.402(3) . ?
C19 C20 1.427(3) . ?
C20 C21 1.362(3) . ?
C20 H20 0.9300 . ?
C21 H21 0.9300 . ?
C22 C24 1.423(3) . ?
C22 C23 1.429(4) . ?
C23 N4 1.131(4) . ?
C24 N5 1.142(3) . ?
C25 N6 1.148(3) . ?
C25 C27 1.421(3) . ?
C26 N7 1.153(3) . ?
C26 C27 1.412(3) . ?
C27 C28 1.412(3) . ?
C28 C29 1.415(3) . ?
C28 C30 1.429(3) . ?
C29 C30 1.359(3) 2_656 ?
C29 H29 0.9300 . ?
C30 C29 1.359(3) 2_656 ?
C30 H30 0.9300 . ?

loop_
_geom_torsion_atom_site_label_1
_geom_torsion_atom_site_label_2
_geom_torsion_atom_site_label_3
_geom_torsion_atom_site_label_4
_geom_torsion
_geom_torsion_site_symmetry_1
_geom_torsion_site_symmetry_2
_geom_torsion_site_symmetry_3
_geom_torsion_site_symmetry_4
_geom_torsion_publ_flag
C6 C1 C2 C3 -0.8(4) . . . . ?
Cl1 C1 C2 C3 179.84(19) . . . . ?
C1 C2 C3 C4 -0.4(4) . . . . ?
C2 C3 C4 C5 0.9(4) . . . . ?
C3 C4 C5 C6 -0.1(4) . . . . ?
C2 C1 C6 C5 1.5(4) . . . . ?
Cl1 C1 C6 C5 -179.17(17) . . . . ?
C2 C1 C6 C7 -177.9(2) . . . . ?
Cl1 C1 C6 C7 1.5(3) . . . . ?
C4 C5 C6 C1 -1.0(4) . . . . ?
C4 C5 C6 C7 178.4(2) . . . . ?
C1 C6 C7 N1 73.1(3) . . . . ?
C5 C6 C7 N1 -106.2(3) . . . . ?
N1 C8 C9 C10 -1.1(4) . . . . ?
C8 C9 C10 C11 -0.3(4) . . . . ?
C9 C10 C11 C12 1.0(4) . . . . ?
C10 C11 C12 N1 -0.2(4) . . . . ?
N3 C14 C15 C16 174(6) . . . . ?
N3 C14 C15 C13 -3(6) . . . . ?
N2 C13 C15 C16 -145(5) . . . . ?
N2 C13 C15 C14 32(5) . . . . ?
C14 C15 C16 C17 178.9(2) . . . . ?
C13 C15 C16 C17 -4.3(3) . . . . ?
C14 C15 C16 C21 -1.0(3) . . . . ?
C13 C15 C16 C21 175.8(2) . . . . ?
C15 C16 C17 C18 -179.7(2) . . . . ?
C21 C16 C17 C18 0.3(3) . . . . ?
C16 C17 C18 C19 -0.2(3) . . . . ?
C17 C18 C19 C22 -179.5(2) . . . . ?
C17 C18 C19 C20 -0.6(3) . . . . ?
C22 C19 C20 C21 -179.7(2) . . . . ?
C18 C19 C20 C21 1.3(3) . . . . ?
C19 C20 C21 C16 -1.2(4) . . . . ?
C15 C16 C21 C20 -179.6(2) . . . . ?
C17 C16 C21 C20 0.4(3) . . . . ?
C18 C19 C22 C24 176.4(2) . . . . ?
C20 C19 C22 C24 -2.5(4) . . . . ?
C18 C19 C22 C23 -4.6(4) . . . . ?
C20 C19 C22 C23 176.4(2) . . . . ?
C19 C22 C23 N4 -145(7) . . . . ?
C24 C22 C23 N4 34(7) . . . . ?
C19 C22 C24 N5 -163(10) . . . . ?
C23 C22 C24 N5 18(10) . . . . ?
N7 C26 C27 C28 -164(10) . . . . ?
N7 C26 C27 C25 19(11) . . . . ?
N6 C25 C27 C28 -179(100) . . . . ?
N6 C25 C27 C26 -2(12) . . . . ?
C26 C27 C28 C29 -177.7(2) . . . . ?
C25 C27 C28 C29 -1.0(3) . . . . ?
C26 C27 C28 C30 4.0(3) . . . . ?
C25 C27 C28 C30 -179.4(2) . . . . ?
C27 C28 C29 C30 -178.9(2) . . . 2_656 ?
C30 C28 C29 C30 -0.5(3) . . . 2_656 ?
C27 C28 C30 C29 178.9(2) . . . 2_656 ?
C29 C28 C30 C29 0.5(3) . . . 2_656 ?
C11 C12 N1 C8 -1.2(4) . . . . ?
C11 C12 N1 C7 -178.9(2) . . . . ?
C9 C8 N1 C12 1.9(4) . . . . ?
C9 C8 N1 C7 179.6(2) . . . . ?
C6 C7 N1 C12 -126.5(3) . . . . ?
C6 C7 N1 C8 55.8(3) . . . . ?
